data_7222395
loop_
_publ_author_name
'Garcia-Moreno, O.'
'Garcia-Alvarado, F.'
'Alvarez-Vega, M.'
'Garcia-Jaca, J.'
'Gallardo Amores, J.M.'
'Amador, U.'
'Sanjuan, M.L.'

_publ_section_title
;
 Influence of the structure on the electrochemical performance of lithium
 transition metal phosphates as cathodic materials in rechargeable lithium
 batteries: a new high-pressure form of Li M P O4 (M = Fe and Ni)
;
_journal_name_full 'Journal of Materials Chemistry'
_journal_page_first 1570
_journal_page_last 1576
_journal_volume 13
_journal_year 2001
_chemical_formula_sum 'Fe Li O4 P'
_chemical_name_systematic 'Li Fe (P O4)'
_space_group_IT_number 63
_symmetry_space_group_name_Hall '-C 2c 2'
_symmetry_space_group_name_H-M 'C m c m'
_cell_angle_alpha 90
_cell_angle_beta 90
_cell_angle_gamma 90
_cell_formula_units_Z 4
_cell_length_a 5.523
_cell_length_b 8.2565
_cell_length_c 6.1583
_cell_volume 280.822
_citation_journal_id_ASTM JMACEP
_cod_data_source_file Garcia-Moreno_JMACEP_2001_378.cif
_cod_data_source_block Fe1Li1O4P1
_cod_original_cell_volume 280.8225
_cod_original_formula_sum 'Fe1 Li1 O4 P1'
_cod_database_code 7222395

loop_
_symmetry_equiv_pos_as_xyz
x,y,z
-x,-y,z+1/2
x,-y,-z
-x,y,-z+1/2
-x,-y,-z
x,y,-z-1/2
-x,y,z
x,-y,z-1/2
x+1/2,y+1/2,z
-x+1/2,-y+1/2,z+1/2
x+1/2,-y+1/2,-z
-x+1/2,y+1/2,-z+1/2
-x+1/2,-y+1/2,-z
x+1/2,y+1/2,-z-1/2
-x+1/2,y+1/2,z
x+1/2,-y+1/2,z-1/2

loop_
_atom_site_label
_atom_site_type_symbol
_atom_site_fract_x
_atom_site_fract_y
_atom_site_fract_z
_atom_site_occupancy
_atom_site_U_iso_or_equiv
O2 O-2 0.228 0.467 0.25 1 0.0
Li1 Li+1 0 0.676 0.25 1 0.0
Fe1 Fe+2 0 0 0 1 0.0
P1 P+5 0 0.3504 0.25 1 0.0
O1 O-2 0 0.247 0.043 1 0.0
